data_7110879
loop_
_publ_author_name
'Quadrelli, Elsje Alessandra'
'Davies, John E.'
'Johnson, Brian F. G.'
'Feeder, Neil'

_publ_section_title
;
 Molecular insight into the non-innocence of a silica-support: the
 structure of a platinum--silsesquioxane derivative
;
_journal_issue 12
_journal_name_full 'Chemical Communications'
_journal_page_first 1031
_journal_paper_doi 10.1039/b000992j
_journal_year 2000
_chemical_formula_sum 'C46 H84 O12 Pt Si8'
_chemical_formula_weight 1248.94
_chemical_name_systematic
; 
 ? 
;
_space_group_IT_number 2
_symmetry_cell_setting triclinic
_symmetry_space_group_name_Hall '-P 1'
_symmetry_space_group_name_H-M 'P -1'
_atom_sites_solution_hydrogens geom
_atom_sites_solution_primary direct
_atom_sites_solution_secondary difmap
_audit_creation_method SHELXL-97
_cell_angle_alpha 75.9010(19)
_cell_angle_beta 80.6610(19)
_cell_angle_gamma 83.003(2)
_cell_formula_units_Z 2
_cell_length_a 11.0900(4)
_cell_length_b 11.7050(4)
_cell_length_c 23.3350(9)
_cell_measurement_reflns_used 17791
_cell_measurement_temperature 230(2)
_cell_measurement_theta_max 25.03
_cell_measurement_theta_min 2.91
_cell_volume 2888.16(18)
_computing_cell_refinement 'HKL Scalepack (Otwinowski & Minor 1997)'
_computing_data_collection
; 
"Collect" data collection software, Nonius B.V., 1998. 
;
_computing_data_reduction
; 
"Collect" data collection software, Nonius B.V., 1998. 
;
_computing_structure_refinement 'SHELXL-97 (Sheldrick, 1997)'
_computing_structure_solution SIR-92
_diffrn_ambient_temperature 230(2)
_diffrn_measured_fraction_theta_full 0.994
_diffrn_measured_fraction_theta_max 0.994
_diffrn_measurement_device_type 'Nonius KappaCCD'
_diffrn_measurement_method CCD
_diffrn_radiation_monochromator graphite
_diffrn_radiation_source 'fine-focus sealed tube'
_diffrn_radiation_type MoK\a
_diffrn_radiation_wavelength 0.71070
_diffrn_reflns_av_R_equivalents 0.0502
_diffrn_reflns_av_sigmaI/netI 0.0836
_diffrn_reflns_limit_h_max 13
_diffrn_reflns_limit_h_min 0
_diffrn_reflns_limit_k_max 13
_diffrn_reflns_limit_k_min -13
_diffrn_reflns_limit_l_max 27
_diffrn_reflns_limit_l_min -26
_diffrn_reflns_number 15708
_diffrn_reflns_theta_full 25.01
_diffrn_reflns_theta_max 25.01
_diffrn_reflns_theta_min 3.09
_exptl_absorpt_coefficient_mu 2.649
_exptl_absorpt_correction_type none
_exptl_crystal_colour colourless
_exptl_crystal_density_diffrn 1.436
_exptl_crystal_density_method 'not measured'
_exptl_crystal_description block
_exptl_crystal_F_000 1292
_exptl_crystal_size_max 0.16
_exptl_crystal_size_mid 0.08
_exptl_crystal_size_min 0.05
_refine_diff_density_max 0.892
_refine_diff_density_min -1.057
_refine_diff_density_rms 0.116
_refine_ls_extinction_method none
_refine_ls_goodness_of_fit_ref 1.010
_refine_ls_hydrogen_treatment mixed
_refine_ls_matrix_type full
_refine_ls_number_parameters 588
_refine_ls_number_reflns 10099
_refine_ls_number_restraints 122
_refine_ls_restrained_S_all 1.052
_refine_ls_R_factor_all 0.0768
_refine_ls_R_factor_gt 0.0530
_refine_ls_shift/su_max 1.655
_refine_ls_shift/su_mean 0.118
_refine_ls_structure_factor_coef Fsqd
_refine_ls_weighting_details 'calc w=1/[\s^2^(Fo^2^)+(0.0662P)^2^+4.2289P] where P=(Fo^2^+2Fc^2^)/3'
_refine_ls_weighting_scheme calc
_refine_ls_wR_factor_gt 0.1228
_refine_ls_wR_factor_ref 0.1355
_reflns_number_gt 7839
_reflns_number_total 10099
_reflns_threshold_expression >2sigma(I)
_cod_data_source_file b000992jsup1.cif
_cod_data_source_block bj9971
_cod_depositor_comments
;
The following automatic conversions were performed:

'_symmetry_cell_setting' value 'Triclinic' changed to 'triclinic'
according to /home/saulius/struct/CIF-dictionaries/cif_core.dic
dictionary named 'cif_core.dic' version 2.4.2 from 2011-04-26.

Automatic conversion script
Id: cif_fix_values 1891 2012-01-12 08:04:46Z andrius 
;
_cod_original_sg_symbol_H-M P-1
_cod_database_code 7110879

loop_
_symmetry_equiv_pos_as_xyz
'x, y, z'
'-x, -y, -z'

loop_
_atom_site_label
_atom_site_type_symbol
_atom_site_fract_x
_atom_site_fract_y
_atom_site_fract_z
_atom_site_U_iso_or_equiv
_atom_site_adp_type
_atom_site_occupancy
_atom_site_symmetry_multiplicity
_atom_site_calc_flag
_atom_site_refinement_flags
_atom_site_disorder_assembly
_atom_site_disorder_group
Pt1 Pt 0.08308(2) 0.06131(2) -0.085922(12) 0.04129(12) Uani 1 1 d . . .
Si1 Si 0.03347(18) -0.12588(17) -0.15834(9) 0.0424(5) Uani 1 1 d . . .
Si2 Si 0.1560(2) 0.0059(2) -0.28458(10) 0.0514(5) Uani 1 1 d . . .
Si3 Si -0.1008(2) 0.1103(2) -0.31901(9) 0.0513(5) Uani 1 1 d . . .
Si4 Si -0.22301(18) -0.01195(19) -0.19496(10) 0.0463(5) Uani 1 1 d . . .
Si5 Si -0.16936(18) 0.18624(18) -0.14018(9) 0.0441(5) Uani 1 1 d . . .
Si6 Si -0.0516(2) 0.31712(19) -0.26728(10) 0.0492(5) Uani 1 1 d . . .
Si7 Si 0.2159(2) 0.2663(2) -0.31979(10) 0.0573(6) Uani 1 1 d . . .
O1 O 0.0503(5) -0.0940(4) -0.0977(2) 0.0520(13) Uani 1 1 d . A .
O2 O 0.1180(5) -0.0452(4) -0.2146(2) 0.0522(13) Uani 1 1 d . A .
O3 O 0.0348(5) 0.0414(5) -0.3181(2) 0.0605(14) Uani 1 1 d . A .
O4 O -0.1947(5) 0.0397(5) -0.2663(2) 0.0588(14) Uani 1 1 d . A .
O5 O -0.1081(4) -0.1001(5) -0.1723(2) 0.0543(13) Uani 1 1 d . A .
O6 O -0.2451(4) 0.0963(4) -0.1618(2) 0.0510(13) Uani 1 1 d . A .
O7 O -0.0761(5) 0.2495(5) -0.1984(2) 0.0541(13) Uani 1 1 d . A .
O8 O -0.0956(5) 0.2422(5) -0.3089(2) 0.0562(14) Uani 1 1 d . A .
O9 O 0.0948(5) 0.3258(5) -0.2850(3) 0.0628(15) Uani 1 1 d . A .
O10 O 0.2246(5) 0.1246(5) -0.2931(2) 0.0586(14) Uani 1 1 d . A .
O11 O -0.0931(4) 0.1184(5) -0.0876(2) 0.0491(12) Uani 1 1 d . A .
O12 O 0.3322(5) 0.3151(5) -0.3053(3) 0.0711(17) Uani 1 1 d . A .
C1 C 0.0754(13) -0.2895(16) -0.1535(9) 0.036(8) Uiso 0.50 1 d PD A 1
H1 H 0.0504 -0.3089 -0.1886 0.043 Uiso 0.50 1 calc PR A 1
C2 C 0.0091(12) -0.3650(15) -0.0982(8) 0.054(5) Uiso 0.50 1 d PD A 1
H2A H -0.0300 -0.3159 -0.0707 0.065 Uiso 0.50 1 calc PR A 1
H2B H -0.0545 -0.4040 -0.1089 0.065 Uiso 0.50 1 calc PR A 1
C3 C 0.1010(17) -0.4543(17) -0.0698(8) 0.105(8) Uiso 0.50 1 d PD A 1
H3A H 0.0742 -0.5338 -0.0632 0.126 Uiso 0.50 1 calc PR A 1
H3B H 0.1107 -0.4402 -0.0312 0.126 Uiso 0.50 1 calc PR A 1
C4 C 0.2200(16) -0.4444(18) -0.1105(11) 0.099(9) Uiso 0.50 1 d PD A 1
H4A H 0.2346 -0.5082 -0.1319 0.119 Uiso 0.50 1 calc PR A 1
H4B H 0.2880 -0.4495 -0.0876 0.119 Uiso 0.50 1 calc PR A 1
C5 C 0.2100(12) -0.3269(15) -0.1533(8) 0.067(6) Uiso 0.50 1 d PD A 1
H5A H 0.2490 -0.3332 -0.1934 0.080 Uiso 0.50 1 calc PR A 1
H5B H 0.2503 -0.2689 -0.1407 0.080 Uiso 0.50 1 calc PR A 1
C1' C 0.0795(18) -0.2808(19) -0.1493(15) 0.074(18) Uiso 0.50 1 d PD A 2
H1' H 0.0861 -0.2948 -0.1899 0.088 Uiso 0.50 1 calc PR A 2
C2' C -0.0123(12) -0.3629(16) -0.1122(10) 0.070(7) Uiso 0.50 1 d PD A 2
H2'1 H -0.0544 -0.3317 -0.0782 0.084 Uiso 0.50 1 calc PR A 2
H2'2 H -0.0737 -0.3726 -0.1361 0.084 Uiso 0.50 1 calc PR A 2
C3' C 0.0587(15) -0.4785(13) -0.0911(9) 0.080(6) Uiso 0.50 1 d PD A 2
H3'1 H 0.0277 -0.5135 -0.0495 0.096 Uiso 0.50 1 calc PR A 2
H3'2 H 0.0507 -0.5337 -0.1155 0.096 Uiso 0.50 1 calc PR A 2
C4' C 0.1891(15) -0.4548(16) -0.0964(16) 0.108(10) Uiso 0.50 1 d PD A 2
H4'1 H 0.2419 -0.5083 -0.1182 0.130 Uiso 0.50 1 calc PR A 2
H4'2 H 0.2138 -0.4678 -0.0567 0.130 Uiso 0.50 1 calc PR A 2
C5' C 0.2016(13) -0.3293(14) -0.1293(9) 0.060(5) Uiso 0.50 1 d PD A 2
H5'1 H 0.2656 -0.3254 -0.1639 0.072 Uiso 0.50 1 calc PR A 2
H5'2 H 0.2236 -0.2834 -0.1032 0.072 Uiso 0.50 1 calc PR A 2
C6 C 0.2670(17) -0.086(3) -0.3208(9) 0.090(11) Uiso 0.50 1 d PD A 1
H6 H 0.2414 -0.1662 -0.3034 0.108 Uiso 0.50 1 calc PR A 1
C7 C 0.2782(16) -0.075(2) -0.3864(9) 0.099(6) Uiso 0.50 1 d PD A 1
H7A H 0.2528 0.0064 -0.4065 0.119 Uiso 0.50 1 calc PR A 1
H7B H 0.2260 -0.1283 -0.3950 0.119 Uiso 0.50 1 calc PR A 1
C8 C 0.4099(19) -0.106(3) -0.4074(8) 0.107(8) Uiso 0.50 1 d PD A 1
H8A H 0.4202 -0.1852 -0.4156 0.129 Uiso 0.50 1 calc PR A 1
H8B H 0.4381 -0.0493 -0.4441 0.129 Uiso 0.50 1 calc PR A 1
C9 C 0.4814(15) -0.103(4) -0.3595(12) 0.170(15) Uiso 0.50 1 d PD A 1
H9A H 0.5359 -0.1759 -0.3510 0.204 Uiso 0.50 1 calc PR A 1
H9B H 0.5317 -0.0359 -0.3720 0.204 Uiso 0.50 1 calc PR A 1
C10 C 0.394(2) -0.092(3) -0.3058(8) 0.097(9) Uiso 0.50 1 d PD A 1
H10A H 0.4060 -0.0209 -0.2933 0.117 Uiso 0.50 1 calc PR A 1
H10B H 0.4077 -0.1609 -0.2731 0.117 Uiso 0.50 1 calc PR A 1
C6' C 0.2561(13) -0.117(2) -0.3126(8) 0.053(6) Uiso 0.50 1 d PD A 2
H6' H 0.2193 -0.1901 -0.2889 0.063 Uiso 0.50 1 calc PR A 2
C7' C 0.2585(15) -0.125(2) -0.3755(8) 0.099(6) Uiso 0.50 1 d PD A 2
H7'1 H 0.2423 -0.0458 -0.4007 0.119 Uiso 0.50 1 calc PR A 2
H7'2 H 0.1957 -0.1746 -0.3782 0.119 Uiso 0.50 1 calc PR A 2
C8' C 0.3833(18) -0.177(3) -0.3956(8) 0.122(9) Uiso 0.50 1 d PD A 2
H8'1 H 0.3796 -0.2594 -0.3976 0.146 Uiso 0.50 1 calc PR A 2
H8'2 H 0.4151 -0.1325 -0.4353 0.146 Uiso 0.50 1 calc PR A 2
C9' C 0.4643(13) -0.172(2) -0.3517(8) 0.089(7) Uiso 0.50 1 d PD A 2
H9'1 H 0.5249 -0.1149 -0.3698 0.107 Uiso 0.50 1 calc PR A 2
H9'2 H 0.5079 -0.2498 -0.3385 0.107 Uiso 0.50 1 calc PR A 2
C10' C 0.3853(15) -0.136(2) -0.2999(7) 0.079(7) Uiso 0.50 1 d PD A 2
H10C H 0.4109 -0.0623 -0.2943 0.095 Uiso 0.50 1 calc PR A 2
H10D H 0.3927 -0.1972 -0.2634 0.095 Uiso 0.50 1 calc PR A 2
C11 C -0.164(2) 0.137(2) -0.3891(9) 0.032(6) Uiso 0.33 1 d PD A 1
H11 H -0.2084 0.2121 -0.3822 0.038 Uiso 0.33 1 calc PR A 1
C12 C -0.104(3) 0.198(4) -0.4476(12) 0.108(3) Uiso 0.33 1 d PD A 1
H12A H -0.0181 0.1663 -0.4541 0.129 Uiso 0.33 1 calc PR A 1
H12B H -0.1055 0.2829 -0.4494 0.129 Uiso 0.33 1 calc PR A 1
C13 C -0.172(3) 0.179(4) -0.4944(8) 0.108(3) Uiso 0.33 1 d PD A 1
H13A H -0.2031 0.2555 -0.5176 0.129 Uiso 0.33 1 calc PR A 1
H13B H -0.1171 0.1379 -0.5216 0.129 Uiso 0.33 1 calc PR A 1
C14 C -0.275(3) 0.107(4) -0.4637(11) 0.108(3) Uiso 0.33 1 d PD A 1
H14A H -0.2623 0.0291 -0.4731 0.129 Uiso 0.33 1 calc PR A 1
H14B H -0.3528 0.1463 -0.4770 0.129 Uiso 0.33 1 calc PR A 1
C15 C -0.280(2) 0.095(3) -0.3981(10) 0.108(3) Uiso 0.33 1 d PD A 1
H15A H -0.3515 0.1437 -0.3832 0.129 Uiso 0.33 1 calc PR A 1
H15B H -0.2874 0.0128 -0.3767 0.129 Uiso 0.33 1 calc PR A 1
C11' C -0.140(3) 0.110(3) -0.3911(9) 0.031(8) Uiso 0.33 1 d PD A 2
H11' H -0.2195 0.1579 -0.3893 0.037 Uiso 0.33 1 calc PR A 2
C12' C -0.078(4) 0.177(3) -0.4486(13) 0.108(3) Uiso 0.33 1 d PD A 2
H12C H 0.0111 0.1674 -0.4492 0.129 Uiso 0.33 1 calc PR A 2
H12D H -0.1052 0.2616 -0.4543 0.129 Uiso 0.33 1 calc PR A 2
C13' C -0.113(4) 0.128(3) -0.4967(9) 0.108(3) Uiso 0.33 1 d PD A 2
H13C H -0.1709 0.1852 -0.5191 0.129 Uiso 0.33 1 calc PR A 2
H13D H -0.0402 0.1127 -0.5246 0.129 Uiso 0.33 1 calc PR A 2
C14' C -0.171(4) 0.017(3) -0.4677(12) 0.108(3) Uiso 0.33 1 d PD A 2
H14C H -0.1211 -0.0504 -0.4801 0.129 Uiso 0.33 1 calc PR A 2
H14D H -0.2527 0.0207 -0.4793 0.129 Uiso 0.33 1 calc PR A 2
C15' C -0.181(5) 0.001(3) -0.4017(12) 0.108(3) Uiso 0.33 1 d PD A 2
H15C H -0.2655 -0.0091 -0.3831 0.129 Uiso 0.33 1 calc PR A 2
H15D H -0.1284 -0.0684 -0.3848 0.129 Uiso 0.33 1 calc PR A 2
C11" C -0.173(4) 0.104(4) -0.3783(17) 0.14(2) Uiso 0.33 1 d PD A 3
H11" H -0.1030 0.1387 -0.4068 0.174 Uiso 0.33 1 calc PR A 3
C12" C -0.260(3) 0.199(3) -0.4072(15) 0.108(3) Uiso 0.33 1 d PD A 3
H12E H -0.2249 0.2757 -0.4165 0.129 Uiso 0.33 1 calc PR A 3
H12F H -0.3370 0.2040 -0.3803 0.129 Uiso 0.33 1 calc PR A 3
C13" C -0.282(3) 0.170(3) -0.4628(14) 0.108(3) Uiso 0.33 1 d PD A 3
H13E H -0.2420 0.2236 -0.4977 0.129 Uiso 0.33 1 calc PR A 3
H13F H -0.3702 0.1772 -0.4651 0.129 Uiso 0.33 1 calc PR A 3
C14" C -0.230(4) 0.045(3) -0.4613(15) 0.108(3) Uiso 0.33 1 d PD A 3
H14E H -0.2956 -0.0062 -0.4581 0.129 Uiso 0.33 1 calc PR A 3
H14F H -0.1733 0.0409 -0.4979 0.129 Uiso 0.33 1 calc PR A 3
C15" C -0.163(4) 0.004(3) -0.4083(17) 0.108(3) Uiso 0.33 1 d PD A 3
H15E H -0.1998 -0.0638 -0.3808 0.129 Uiso 0.33 1 calc PR A 3
H15F H -0.0769 -0.0189 -0.4208 0.129 Uiso 0.33 1 calc PR A 3
C16 C -0.3601(7) -0.0949(7) -0.1807(4) 0.055(2) Uani 1 1 d . A .
H16 H -0.4289 -0.0403 -0.1963 0.066 Uiso 1 1 calc R . .
C17 C -0.4027(9) -0.1569(9) -0.1172(4) 0.073(3) Uani 1 1 d . . .
H17A H -0.3323 -0.1904 -0.0962 0.088 Uiso 1 1 calc R A .
H17B H -0.4531 -0.1017 -0.0958 0.088 Uiso 1 1 calc R . .
C18 C -0.4763(12) -0.2528(11) -0.1214(7) 0.113(4) Uani 1 1 d . A .
H18A H -0.5621 -0.2229 -0.1241 0.135 Uiso 1 1 calc R . .
H18B H -0.4731 -0.3189 -0.0864 0.135 Uiso 1 1 calc R . .
C19 C -0.4179(13) -0.2911(11) -0.1771(6) 0.114(4) Uani 1 1 d . . .
H19A H -0.3692 -0.3670 -0.1668 0.137 Uiso 1 1 calc R A .
H19B H -0.4813 -0.3008 -0.1999 0.137 Uiso 1 1 calc R . .
C20 C -0.3391(9) -0.2005(9) -0.2127(5) 0.078(3) Uani 1 1 d . A .
H20A H -0.3607 -0.1740 -0.2532 0.093 Uiso 1 1 calc R . .
H20B H -0.2529 -0.2320 -0.2151 0.093 Uiso 1 1 calc R . .
C21 C -0.2845(7) 0.3024(7) -0.1178(4) 0.057(2) Uani 1 1 d . A .
H21 H -0.3050 0.3576 -0.1551 0.069 Uiso 1 1 calc R . .
C22 C -0.2406(8) 0.3769(10) -0.0805(6) 0.086(3) Uani 1 1 d . . .
H22A H -0.1808 0.3298 -0.0557 0.103 Uiso 1 1 calc R A .
H22B H -0.2022 0.4458 -0.1065 0.103 Uiso 1 1 calc R . .
C23 C -0.3527(11) 0.4152(13) -0.0425(6) 0.108(4) Uani 1 1 d . A .
H23A H -0.3438 0.3854 -0.0002 0.130 Uiso 1 1 calc R . .
H23B H -0.3647 0.5017 -0.0508 0.130 Uiso 1 1 calc R . .
C24 C -0.4588(10) 0.3669(12) -0.0563(6) 0.099(4) Uani 1 1 d . . .
H24A H -0.5020 0.4260 -0.0852 0.119 Uiso 1 1 calc R A .
H24B H -0.5165 0.3412 -0.0201 0.119 Uiso 1 1 calc R . .
C25 C -0.4029(8) 0.2625(9) -0.0825(5) 0.073(3) Uani 1 1 d . A .
H25A H -0.3886 0.1919 -0.0508 0.088 Uiso 1 1 calc R . .
H25B H -0.4564 0.2447 -0.1082 0.088 Uiso 1 1 calc R . .
C26 C -0.136(2) 0.4703(13) -0.2801(8) 0.040(8) Uiso 0.50 1 d PD A 1
H26 H -0.2227 0.4626 -0.2628 0.048 Uiso 0.50 1 calc PR A 1
C27 C -0.131(2) 0.5277(15) -0.3457(7) 0.059(7) Uiso 0.50 1 d PD A 1
H27A H -0.0708 0.4827 -0.3693 0.071 Uiso 0.50 1 calc PR A 1
H27B H -0.2112 0.5308 -0.3584 0.071 Uiso 0.50 1 calc PR A 1
C28 C -0.094(2) 0.6495(16) -0.3539(8) 0.108(9) Uiso 0.50 1 d PD A 1
H28A H -0.0361 0.6702 -0.3907 0.130 Uiso 0.50 1 calc PR A 1
H28B H -0.1655 0.7071 -0.3564 0.130 Uiso 0.50 1 calc PR A 1
C29 C -0.034(3) 0.649(2) -0.3012(9) 0.118(11) Uiso 0.50 1 d PD A 1
H29A H -0.0526 0.7259 -0.2900 0.141 Uiso 0.50 1 calc PR A 1
H29B H 0.0552 0.6347 -0.3100 0.141 Uiso 0.50 1 calc PR A 1
C30 C -0.085(2) 0.5524(19) -0.2516(7) 0.073(9) Uiso 0.50 1 d PD A 1
H30A H -0.0206 0.5102 -0.2283 0.088 Uiso 0.50 1 calc PR A 1
H30B H -0.1502 0.5852 -0.2248 0.088 Uiso 0.50 1 calc PR A 1
C26' C -0.118(3) 0.4677(16) -0.2813(13) 0.094(17) Uiso 0.50 1 d PD A 2
H26' H -0.1959 0.4620 -0.2538 0.113 Uiso 0.50 1 calc PR A 2
C27' C -0.160(3) 0.5280(18) -0.3401(12) 0.110(14) Uiso 0.50 1 d PD A 2
H27C H -0.1045 0.5025 -0.3728 0.132 Uiso 0.50 1 calc PR A 2
H27D H -0.2427 0.5089 -0.3411 0.132 Uiso 0.50 1 calc PR A 2
C28' C -0.1572(18) 0.6579(14) -0.3459(8) 0.069(5) Uiso 0.50 1 d PD A 2
H28C H -0.1302 0.6972 -0.3874 0.083 Uiso 0.50 1 calc PR A 2
H28D H -0.2392 0.6931 -0.3335 0.083 Uiso 0.50 1 calc PR A 2
C29' C -0.070(2) 0.6711(16) -0.3066(10) 0.092(9) Uiso 0.50 1 d PD A 2
H29C H -0.1006 0.7354 -0.2865 0.111 Uiso 0.50 1 calc PR A 2
H29D H 0.0102 0.6895 -0.3301 0.111 Uiso 0.50 1 calc PR A 2
C30' C -0.057(3) 0.5564(19) -0.2617(9) 0.076(9) Uiso 0.50 1 d PD A 2
H30C H -0.0962 0.5655 -0.2221 0.092 Uiso 0.50 1 calc PR A 2
H30D H 0.0300 0.5302 -0.2595 0.092 Uiso 0.50 1 calc PR A 2
C31 C 0.212(2) 0.288(2) -0.4012(7) 0.068(8) Uiso 0.50 1 d PD A 1
H31 H 0.1575 0.2291 -0.4039 0.081 Uiso 0.50 1 calc PR A 1
C32 C 0.3318(17) 0.2572(18) -0.4369(9) 0.097(5) Uiso 0.50 1 d PD A 1
H32A H 0.4002 0.2788 -0.4211 0.117 Uiso 0.50 1 calc PR A 1
H32B H 0.3428 0.1720 -0.4350 0.117 Uiso 0.50 1 calc PR A 1
C33 C 0.327(2) 0.324(3) -0.4994(8) 0.147(8) Uiso 0.50 1 d PD A 1
H33A H 0.3269 0.2701 -0.5253 0.176 Uiso 0.50 1 calc PR A 1
H33B H 0.3997 0.3694 -0.5138 0.176 Uiso 0.50 1 calc PR A 1
C34 C 0.213(2) 0.407(2) -0.5005(8) 0.125(7) Uiso 0.50 1 d PD A 1
H34A H 0.2319 0.4874 -0.5211 0.150 Uiso 0.50 1 calc PR A 1
H34B H 0.1545 0.3816 -0.5213 0.150 Uiso 0.50 1 calc PR A 1
C35 C 0.1600(19) 0.4025(18) -0.4369(9) 0.107(8) Uiso 0.50 1 d PD A 1
H35A H 0.0703 0.4054 -0.4320 0.129 Uiso 0.50 1 calc PR A 1
H35B H 0.1831 0.4694 -0.4239 0.129 Uiso 0.50 1 calc PR A 1
C31' C 0.207(3) 0.3127(16) -0.3988(7) 0.094(14) Uiso 0.50 1 d PD A 2
H31' H 0.1216 0.2957 -0.3993 0.112 Uiso 0.50 1 calc PR A 2
C32' C 0.275(2) 0.2449(13) -0.4424(10) 0.097(5) Uiso 0.50 1 d PD A 2
H32C H 0.3588 0.2203 -0.4335 0.117 Uiso 0.50 1 calc PR A 2
H32D H 0.2339 0.1740 -0.4402 0.117 Uiso 0.50 1 calc PR A 2
C33' C 0.276(3) 0.324(2) -0.5028(8) 0.147(8) Uiso 0.50 1 d PD A 2
H33C H 0.2172 0.3024 -0.5243 0.176 Uiso 0.50 1 calc PR A 2
H33D H 0.3582 0.3184 -0.5258 0.176 Uiso 0.50 1 calc PR A 2
C34' C 0.243(3) 0.4478(16) -0.4945(7) 0.125(7) Uiso 0.50 1 d PD A 2
H34C H 0.3144 0.4942 -0.5079 0.150 Uiso 0.50 1 calc PR A 2
H34D H 0.1774 0.4863 -0.5178 0.150 Uiso 0.50 1 calc PR A 2
C35' C 0.2016(18) 0.4402(13) -0.4300(7) 0.064(5) Uiso 0.50 1 d PD A 2
H35C H 0.1177 0.4769 -0.4240 0.077 Uiso 0.50 1 calc PR A 2
H35D H 0.2551 0.4818 -0.4139 0.077 Uiso 0.50 1 calc PR A 2
Si8 Si 0.4573(10) 0.3777(11) -0.3060(6) 0.080(3) Uani 0.55 1 d PD A 1
C36 C 0.5638(19) 0.2580(16) -0.2732(9) 0.119(4) Uiso 0.55 1 d PD A 1
H36A H 0.5814 0.2005 -0.2977 0.178 Uiso 0.55 1 calc PR A 1
H36B H 0.5274 0.2202 -0.2334 0.178 Uiso 0.55 1 calc PR A 1
H36C H 0.6392 0.2896 -0.2708 0.178 Uiso 0.55 1 calc PR A 1
C37 C 0.428(2) 0.4870(16) -0.2609(9) 0.119(4) Uiso 0.55 1 d PD A 1
H37A H 0.3717 0.5512 -0.2784 0.178 Uiso 0.55 1 calc PR A 1
H37B H 0.5044 0.5176 -0.2593 0.178 Uiso 0.55 1 calc PR A 1
H37C H 0.3920 0.4504 -0.2208 0.178 Uiso 0.55 1 calc PR A 1
C38 C 0.518(2) 0.4429(19) -0.3822(7) 0.119(4) Uiso 0.55 1 d PD A 1
H38A H 0.5373 0.3819 -0.4047 0.178 Uiso 0.55 1 calc PR A 1
H38B H 0.5921 0.4798 -0.3826 0.178 Uiso 0.55 1 calc PR A 1
H38C H 0.4577 0.5021 -0.4001 0.178 Uiso 0.55 1 calc PR A 1
Si8' Si 0.4194(11) 0.4151(12) -0.3076(7) 0.074(3) Uani 0.45 1 d PD A 2
C36' C 0.532(2) 0.353(2) -0.2579(10) 0.119(4) Uiso 0.45 1 d PD A 2
H36D H 0.4911 0.3170 -0.2188 0.178 Uiso 0.45 1 calc PR A 2
H36E H 0.5796 0.4146 -0.2546 0.178 Uiso 0.45 1 calc PR A 2
H36F H 0.5868 0.2929 -0.2737 0.178 Uiso 0.45 1 calc PR A 2
C37' C 0.317(2) 0.528(2) -0.2785(11) 0.119(4) Uiso 0.45 1 d PD A 2
H37D H 0.2575 0.5623 -0.3057 0.178 Uiso 0.45 1 calc PR A 2
H37E H 0.3639 0.5895 -0.2745 0.178 Uiso 0.45 1 calc PR A 2
H37F H 0.2738 0.4926 -0.2397 0.178 Uiso 0.45 1 calc PR A 2
C38' C 0.491(3) 0.485(3) -0.3809(9) 0.119(4) Uiso 0.45 1 d PD A 2
H38D H 0.4286 0.5201 -0.4060 0.178 Uiso 0.45 1 calc PR A 2
H38E H 0.5444 0.4269 -0.3984 0.178 Uiso 0.45 1 calc PR A 2
H38F H 0.5395 0.5467 -0.3776 0.178 Uiso 0.45 1 calc PR A 2
C39 C 0.2913(8) 0.0644(8) -0.0153(4) 0.059(2) Uani 1 1 d . . .
H39A H 0.3144 0.0122 0.0217 0.071 Uiso 1 1 calc R . .
H39B H 0.3644 0.1029 -0.0371 0.071 Uiso 1 1 calc R . .
C40 C 0.2522(7) -0.0099(7) -0.0526(4) 0.053(2) Uani 1 1 d . . .
H40 H 0.2129 -0.0784 -0.0332 0.064 Uiso 1 1 calc R . .
C41 C 0.2723(7) 0.0196(7) -0.1145(4) 0.0510(19) Uani 1 1 d . . .
H41 H 0.2494 -0.0336 -0.1343 0.061 Uiso 1 1 calc R . .
C42 C 0.3268(7) 0.1276(8) -0.1522(4) 0.062(2) Uani 1 1 d . . .
H42A H 0.3171 0.1330 -0.1939 0.074 Uiso 1 1 calc R . .
H42B H 0.4150 0.1194 -0.1498 0.074 Uiso 1 1 calc R . .
C43 C 0.2708(8) 0.2421(8) -0.1351(4) 0.063(2) Uani 1 1 d . . .
H43A H 0.3205 0.2616 -0.1083 0.075 Uiso 1 1 calc R . .
H43B H 0.2734 0.3062 -0.1712 0.075 Uiso 1 1 calc R . .
C44 C 0.1392(7) 0.2349(6) -0.1047(3) 0.0504(19) Uani 1 1 d . . .
H44 H 0.0762 0.2563 -0.1289 0.060 Uiso 1 1 calc R . .
C45 C 0.1062(7) 0.1992(7) -0.0441(3) 0.0500(19) Uani 1 1 d . . .
H45 H 0.0220 0.2011 -0.0294 0.060 Uiso 1 1 calc R . .
C46 C 0.1950(8) 0.1574(8) 0.0003(4) 0.059(2) Uani 1 1 d . . .
H46A H 0.2352 0.2252 0.0035 0.071 Uiso 1 1 calc R . .
H46B H 0.1493 0.1257 0.0395 0.071 Uiso 1 1 calc R . .

loop_
_atom_site_aniso_label
_atom_site_aniso_U_11
_atom_site_aniso_U_22
_atom_site_aniso_U_33
_atom_site_aniso_U_23
_atom_site_aniso_U_13
_atom_site_aniso_U_12
Pt1 0.03813(17) 0.04691(18) 0.04072(18) -0.00908(12) -0.00843(12) -0.00893(12)
Si1 0.0386(10) 0.0416(11) 0.0480(12) -0.0100(9) -0.0081(9) -0.0057(9)
Si2 0.0475(12) 0.0617(13) 0.0463(12) -0.0164(10) -0.0023(10) -0.0065(10)
Si3 0.0538(13) 0.0629(14) 0.0413(12) -0.0110(10) -0.0152(10) -0.0110(11)
Si4 0.0393(11) 0.0526(12) 0.0524(12) -0.0151(10) -0.0135(9) -0.0090(9)
Si5 0.0370(10) 0.0477(11) 0.0515(12) -0.0154(9) -0.0116(9) -0.0028(9)
Si6 0.0469(12) 0.0515(12) 0.0508(12) -0.0088(10) -0.0126(10) -0.0084(10)
Si7 0.0508(13) 0.0687(15) 0.0480(13) 0.0002(11) -0.0057(10) -0.0173(12)
O1 0.057(3) 0.051(3) 0.052(3) -0.012(2) -0.014(3) -0.014(3)
O2 0.054(3) 0.051(3) 0.050(3) -0.003(2) -0.009(2) -0.014(3)
O3 0.059(3) 0.075(4) 0.052(3) -0.017(3) -0.012(3) -0.012(3)
O4 0.055(3) 0.069(4) 0.057(3) -0.014(3) -0.013(3) -0.017(3)
O5 0.041(3) 0.056(3) 0.070(4) -0.016(3) -0.016(3) -0.006(2)
O6 0.042(3) 0.053(3) 0.066(3) -0.022(3) -0.017(3) -0.003(2)
O7 0.050(3) 0.063(3) 0.050(3) -0.009(3) -0.011(2) -0.011(3)
O8 0.064(3) 0.056(3) 0.051(3) -0.011(2) -0.011(3) -0.014(3)
O9 0.054(3) 0.067(4) 0.069(4) -0.011(3) -0.009(3) -0.017(3)
O10 0.049(3) 0.063(3) 0.062(3) -0.006(3) -0.005(3) -0.016(3)
O11 0.038(3) 0.066(3) 0.047(3) -0.018(3) -0.006(2) -0.007(2)
O12 0.051(3) 0.078(4) 0.083(4) -0.006(3) -0.013(3) -0.019(3)
C16 0.044(4) 0.066(5) 0.065(5) -0.021(4) -0.018(4) -0.014(4)
C17 0.061(5) 0.105(7) 0.059(5) -0.021(5) -0.009(4) -0.026(5)
C18 0.097(9) 0.099(9) 0.135(11) -0.006(8) 0.004(8) -0.047(7)
C19 0.143(12) 0.089(8) 0.118(11) -0.023(8) -0.013(9) -0.051(8)
C20 0.068(6) 0.085(7) 0.093(7) -0.033(6) -0.011(5) -0.032(5)
C21 0.048(4) 0.062(5) 0.064(5) -0.024(4) -0.006(4) 0.001(4)
C22 0.049(5) 0.096(8) 0.132(10) -0.069(7) -0.008(6) -0.002(5)
C23 0.102(9) 0.140(11) 0.099(9) -0.070(8) -0.004(7) 0.000(8)
C24 0.067(7) 0.133(10) 0.107(9) -0.063(8) -0.002(6) 0.012(7)
C25 0.045(5) 0.081(6) 0.089(7) -0.015(5) -0.007(5) -0.002(5)
Si8 0.052(6) 0.102(8) 0.079(4) 0.000(5) -0.005(4) -0.031(5)
Si8' 0.062(8) 0.083(8) 0.080(6) -0.016(5) -0.005(5) -0.034(6)
C39 0.058(5) 0.071(5) 0.051(5) -0.007(4) -0.021(4) -0.010(4)
C40 0.038(4) 0.052(5) 0.067(5) -0.001(4) -0.024(4) -0.002(4)
C41 0.040(4) 0.053(5) 0.064(5) -0.021(4) -0.007(4) -0.005(4)
C42 0.051(5) 0.086(6) 0.052(5) -0.022(4) -0.002(4) -0.014(5)
C43 0.060(5) 0.068(6) 0.057(5) -0.005(4) -0.004(4) -0.021(4)
C44 0.060(5) 0.045(4) 0.051(5) -0.011(3) -0.016(4) -0.015(4)
C45 0.043(4) 0.057(5) 0.054(5) -0.017(4) -0.006(4) -0.012(4)
C46 0.060(5) 0.074(6) 0.055(5) -0.025(4) -0.016(4) -0.017(5)

loop_
_atom_type_symbol
_atom_type_description
_atom_type_scat_dispersion_real
_atom_type_scat_dispersion_imag
_atom_type_scat_source
C C 0.0033 0.0016 'International Tables Vol C Tables 4.2.6.8 and 6.1.1.4'
H H 0.0000 0.0000 'International Tables Vol C Tables 4.2.6.8 and 6.1.1.4'
O O 0.0106 0.0060 'International Tables Vol C Tables 4.2.6.8 and 6.1.1.4'
Si Si 0.0817 0.0704 'International Tables Vol C Tables 4.2.6.8 and 6.1.1.4'
Pt Pt -1.7033 8.3905 'International Tables Vol C Tables 4.2.6.8 and 6.1.1.4'

loop_
_geom_angle_atom_site_label_1
_geom_angle_atom_site_label_2
_geom_angle_atom_site_label_3
_geom_angle
O1 Pt1 O11 90.4(2)
O1 Pt1 C44 160.5(3)
O11 Pt1 C44 93.1(3)
O1 Pt1 C41 88.1(3)
O11 Pt1 C41 161.4(3)
C44 Pt1 C41 82.5(3)
O1 Pt1 C40 92.4(3)
O11 Pt1 C40 160.7(3)
C44 Pt1 C40 90.6(3)
C41 Pt1 C40 37.9(3)
O1 Pt1 C45 161.6(3)
O11 Pt1 C45 89.9(3)
C44 Pt1 C45 37.7(3)
C41 Pt1 C45 97.3(3)
C40 Pt1 C45 81.5(3)
O1 Si1 O5 112.6(3)
O1 Si1 O2 109.8(3)
O5 Si1 O2 107.2(3)
O1 Si1 C1' 105.9(12)
O5 Si1 C1' 109.4(7)
O2 Si1 C1' 112.0(9)
O1 Si1 C1 109.9(7)
O5 Si1 C1 106.0(6)
O2 Si1 C1 111.2(5)
C1' Si1 C1 4.3(16)
O2 Si2 O10 108.1(3)
O2 Si2 O3 110.4(3)
O10 Si2 O3 108.1(3)
O2 Si2 C6 115.2(8)
O10 Si2 C6 103.1(9)
O3 Si2 C6 111.4(7)
O2 Si2 C6' 105.7(7)
O10 Si2 C6' 114.0(7)
O3 Si2 C6' 110.5(5)
C6 Si2 C6' 12.0(11)
O4 Si3 O3 109.6(3)
O4 Si3 O8 109.2(3)
O3 Si3 O8 109.0(3)
O4 Si3 C11" 98.2(18)
O3 Si3 C11" 114.8(15)
O8 Si3 C11" 115.4(13)
O4 Si3 C11' 111.0(8)
O3 Si3 C11' 104.3(10)
O8 Si3 C11' 113.6(9)
C11" Si3 C11' 14(2)
O4 Si3 C11 108.8(7)
O3 Si3 C11 116.0(8)
O8 Si3 C11 103.9(8)
C11" Si3 C11 13.0(18)
C11' Si3 C11 12.6(11)
O6 Si4 O5 109.6(3)
O6 Si4 O4 109.3(3)
O5 Si4 O4 109.5(3)
O6 Si4 C16 111.5(3)
O5 Si4 C16 109.5(3)
O4 Si4 C16 107.5(3)
O11 Si5 O6 111.9(3)
O11 Si5 O7 110.0(3)
O6 Si5 O7 107.6(3)
O11 Si5 C21 112.4(3)
O6 Si5 C21 106.5(3)
O7 Si5 C21 108.1(3)
O7 Si6 O9 107.6(3)
O7 Si6 O8 110.3(3)
O9 Si6 O8 108.2(3)
O7 Si6 C26' 113.1(11)
O9 Si6 C26' 105.1(11)
O8 Si6 C26' 112.2(8)
O7 Si6 C26 110.9(6)
O9 Si6 C26 110.4(7)
O8 Si6 C26 109.4(6)
C26' Si6 C26 5.3(15)
O12 Si7 O10 107.6(3)
O12 Si7 O9 107.6(3)
O10 Si7 O9 108.7(3)
O12 Si7 C31' 109.8(11)
O10 Si7 C31' 115.2(7)
O9 Si7 C31' 107.7(9)
O12 Si7 C31 113.1(9)
O10 Si7 C31 105.9(9)
O9 Si7 C31 113.6(6)
C31' Si7 C31 9.3(10)
Si1 O1 Pt1 127.7(3)
Si2 O2 Si1 151.6(4)
Si3 O3 Si2 147.0(4)
Si3 O4 Si4 144.8(4)
Si4 O5 Si1 151.9(3)
Si4 O6 Si5 141.1(3)
Si6 O7 Si5 150.4(4)
Si6 O8 Si3 144.7(4)
Si6 O9 Si7 142.0(4)
Si2 O10 Si7 144.2(4)
Si5 O11 Pt1 132.9(3)
Si7 O12 Si8' 154.4(6)
Si7 O12 Si8 167.5(6)
Si8' O12 Si8 20.2(6)
C2 C1 C5 106.8(6)
C2 C1 Si1 112.1(14)
C5 C1 Si1 114.3(13)
C2 C1 H1 107.8
C5 C1 H1 107.9
Si1 C1 H1 107.6
C3 C2 C1 107.6(5)
C3 C2 H2A 110.3
C1 C2 H2A 111.0
C3 C2 H2B 110.1
C1 C2 H2B 109.4
H2A C2 H2B 108.5
C2 C3 C4 108.1(6)
C2 C3 H3A 110.1
C4 C3 H3A 110.2
C2 C3 H3B 110.0
C4 C3 H3B 110.0
H3A C3 H3B 108.4
C3 C4 C5 106.6(6)
C3 C4 H4A 110.3
C5 C4 H4A 110.5
C3 C4 H4B 110.4
C5 C4 H4B 110.4
H4A C4 H4B 108.6
C4 C5 C1 106.8(6)
C4 C5 H5A 110.1
C1 C5 H5A 109.6
C4 C5 H5B 110.4
C1 C5 H5B 111.4
H5A C5 H5B 108.6
C2' C1' C5' 106.2(7)
C2' C1' Si1 115.9(17)
C5' C1' Si1 119.6(18)
C2' C1' H1' 104.4
C5' C1' H1' 104.3
Si1 C1' H1' 104.6
C3' C2' C1' 106.3(7)
C3' C2' H2'1 110.5
C1' C2' H2'1 109.7
C3' C2' H2'2 110.4
C1' C2' H2'2 111.2
H2'1 C2' H2'2 108.7
C4' C3' C2' 107.4(6)
C4' C3' H3'1 110.1
C2' C3' H3'1 110.2
C4' C3' H3'2 110.2
C2' C3' H3'2 110.4
H3'1 C3' H3'2 108.5
C3' C4' C5' 108.0(5)
C3' C4' H4'1 110.2
C5' C4' H4'1 109.9
C3' C4' H4'2 110.2
C5' C4' H4'2 110.1
H4'1 C4' H4'2 108.4
C4' C5' C1' 107.0(6)
C4' C5' H5'1 110.6
C1' C5' H5'1 111.1
C4' C5' H5'2 110.3
C1' C5' H5'2 109.3
H5'1 C5' H5'2 108.6
C7 C6 C10 107.0(6)
C7 C6 Si2 121.0(17)
C10 C6 Si2 115.2(17)
C7 C6 H6 103.9
C10 C6 H6 103.8
Si2 C6 H6 103.9
C6 C7 C8 107.0(6)
C6 C7 H7A 110.2
C8 C7 H7A 110.4
C6 C7 H7B 110.4
C8 C7 H7B 110.3
H7A C7 H7B 108.6
C9 C8 C7 107.5(6)
C9 C8 H8A 110.4
C7 C8 H8A 110.2
C9 C8 H8B 110.0
C7 C8 H8B 110.1
H8A C8 H8B 108.5
C10 C9 C8 108.1(6)
C10 C9 H9A 109.9
C8 C9 H9A 109.9
C10 C9 H9B 110.3
C8 C9 H9B 110.3
H9A C9 H9B 108.4
C9 C10 C6 108.1(6)
C9 C10 H10A 109.9
C6 C10 H10A 110.0
C9 C10 H10B 110.2
C6 C10 H10B 110.2
H10A C10 H10B 108.4
C10' C6' C7' 107.4(6)
C10' C6' Si2 116.5(13)
C7' C6' Si2 119.0(14)
C10' C6' H6' 104.1
C7' C6' H6' 104.0
Si2 C6' H6' 104.0
C6' C7' C8' 107.2(6)
C6' C7' H7'1 110.2
C8' C7' H7'1 110.4
C6' C7' H7'2 110.4
C8' C7' H7'2 110.2
H7'1 C7' H7'2 108.5
C9' C8' C7' 107.6(6)
C9' C8' H8'1 110.4
C7' C8' H8'1 110.3
C9' C8' H8'2 110.0
C7' C8' H8'2 110.1
H8'1 C8' H8'2 108.5
C8' C9' C10' 107.7(6)
C8' C9' H9'1 110.4
C10' C9' H9'1 110.2
C8' C9' H9'2 110.0
C10' C9' H9'2 110.2
H9'1 C9' H9'2 108.5
C9' C10' C6' 107.9(5)
C9' C10' H10C 110.1
C6' C10' H10C 110.1
C9' C10' H10D 110.1
C6' C10' H10D 110.1
H10C C10' H10D 108.4
C12 C11 C15 108.3(6)
C12 C11 Si3 124.7(14)
C15 C11 Si3 126.9(14)
C12 C11 H11 90.5
C15 C11 H11 87.5
Si3 C11 H11 89.2
C11 C12 C13 107.7(6)
C11 C12 H12A 109.6
C13 C12 H12A 110.0
C11 C12 H12B 110.1
C13 C12 H12B 110.9
H12A C12 H12B 108.6
C14 C13 C12 107.9(6)
C14 C13 H13A 111.8
C12 C13 H13A 109.5
C14 C13 H13B 108.8
C12 C13 H13B 110.5
H13A C13 H13B 108.4
C13 C14 C15 107.5(7)
C13 C14 H14A 111.7
C15 C14 H14A 109.5
C13 C14 H14B 108.6
C15 C14 H14B 111.1
H14A C14 H14B 108.5
C11 C15 C14 106.9(6)
C11 C15 H15A 107.8
C14 C15 H15A 109.5
C11 C15 H15B 113.0
C14 C15 H15B 110.9
H15A C15 H15B 108.6
C12' C11' C15' 108.2(8)
C12' C11' Si3 124.0(18)
C15' C11' Si3 120.2(18)
C12' C11' H11' 100.9
C15' C11' H11' 98.0
Si3 C11' H11' 98.6
C11' C12' C13' 106.5(8)
C11' C12' H12C 113.2
C13' C12' H12C 110.5
C11' C12' H12D 107.1
C13' C12' H12D 110.8
H12C C12' H12D 108.6
C14' C13' C12' 107.8(6)
C14' C13' H13C 108.7
C12' C13' H13C 109.8
C14' C13' H13D 112.3
C12' C13' H13D 109.9
H13C C13' H13D 108.4
C13' C14' C15' 108.0(6)
C13' C14' H14C 107.9
C15' C14' H14C 111.3
C13' C14' H14D 111.4
C15' C14' H14D 109.8
H14C C14' H14D 108.4
C11' C15' C14' 107.1(6)
C11' C15' H15C 110.3
C14' C15' H15C 110.5
C11' C15' H15D 111.4
C14' C15' H15D 109.1
H15C C15' H15D 108.5
C15" C11" C12" 107.8(6)
C15" C11" Si3 127(2)
C12" C11" Si3 125(2)
C15" C11" H11" 90.6
C12" C11" H11" 90.6
Si3 C11" H11" 90.5
C11" C12" C13" 107.6(7)
C11" C12" H12E 110.8
C13" C12" H12E 108.9
C11" C12" H12F 110.0
C13" C12" H12F 111.0
H12E C12" H12F 108.5
C12" C13" C14" 107.6(6)
C12" C13" H13E 111.6
C14" C13" H13E 109.5
C12" C13" H13F 109.7
C14" C13" H13F 110.0
H13E C13" H13F 108.5
C15" C14" C13" 107.4(6)
C15" C14" H14E 108.4
C13" C14" H14E 110.3
C15" C14" H14F 111.2
C13" C14" H14F 111.0
H14E C14" H14F 108.5
C11" C15" C14" 108.1(6)
C11" C15" H15E 109.4
C14" C15" H15E 111.9
C11" C15" H15F 110.0
C14" C15" H15F 109.1
H15E C15" H15F 108.4
C17 C16 C20 101.4(7)
C17 C16 Si4 117.9(6)
C20 C16 Si4 111.7(6)
C17 C16 H16 108.4
C20 C16 H16 108.4
Si4 C16 H16 108.4
C18 C17 C16 105.8(8)
C18 C17 H17A 110.5
C16 C17 H17A 110.5
C18 C17 H17B 110.6
C16 C17 H17B 110.6
H17A C17 H17B 108.7
C17 C18 C19 105.1(9)
C17 C18 H18A 110.7
C19 C18 H18A 110.7
C17 C18 H18B 110.7
C19 C18 H18B 110.7
H18A C18 H18B 108.8
C20 C19 C18 108.3(9)
C20 C19 H19A 110.0
C18 C19 H19A 110.0
C20 C19 H19B 110.0
C18 C19 H19B 110.0
H19A C19 H19B 108.4
C19 C20 C16 106.9(9)
C19 C20 H20A 110.3
C16 C20 H20A 110.4
C19 C20 H20B 110.3
C16 C20 H20B 110.3
H20A C20 H20B 108.6
C25 C21 C22 103.6(7)
C25 C21 Si5 116.9(6)
C22 C21 Si5 115.4(6)
C25 C21 H21 106.8
C22 C21 H21 106.8
Si5 C21 H21 106.8
C23 C22 C21 105.9(8)
C23 C22 H22A 110.6
C21 C22 H22A 110.5
C23 C22 H22B 110.6
C21 C22 H22B 110.6
H22A C22 H22B 108.7
C24 C23 C22 108.0(9)
C24 C23 H23A 110.0
C22 C23 H23A 110.1
C24 C23 H23B 110.2
C22 C23 H23B 110.1
H23A C23 H23B 108.4
C23 C24 C25 104.3(9)
C23 C24 H24A 110.8
C25 C24 H24A 110.8
C23 C24 H24B 111.0
C25 C24 H24B 111.0
H24A C24 H24B 108.9
C21 C25 C24 104.0(8)
C21 C25 H25A 110.9
C24 C25 H25A 110.9
C21 C25 H25B 111.0
C24 C25 H25B 111.0
H25A C25 H25B 109.0
C30 C26 C27 107.3(5)
C30 C26 Si6 113.0(16)
C27 C26 Si6 111.7(15)
C30 C26 H26 108.2
C27 C26 H26 108.2
Si6 C26 H26 108.3
C28 C27 C26 106.8(6)
C28 C27 H27A 110.1
C26 C27 H27A 110.5
C28 C27 H27B 110.5
C26 C27 H27B 110.4
H27A C27 H27B 108.6
C29 C28 C27 106.7(7)
C29 C28 H28A 110.5
C27 C28 H28A 110.6
C29 C28 H28B 110.3
C27 C28 H28B 110.2
H28A C28 H28B 108.6
C28 C29 C30 106.3(7)
C28 C29 H29A 110.5
C30 C29 H29A 110.2
C28 C29 H29B 110.4
C30 C29 H29B 110.7
H29A C29 H29B 108.7
C26 C30 C29 106.9(6)
C26 C30 H30A 110.3
C29 C30 H30A 110.2
C26 C30 H30B 110.3
C29 C30 H30B 110.6
H30A C30 H30B 108.6
C27' C26' C30' 107.1(6)
C27' C26' Si6 122(2)
C30' C26' Si6 117.9(18)
C27' C26' H26' 102.2
C30' C26' H26' 102.4
Si6 C26' H26' 102.3
C28' C27' C26' 106.5(7)
C28' C27' H27C 110.5
C26' C27' H27C 110.4
C28' C27' H27D 110.5
C26' C27' H27D 110.4
H27C C27' H27D 108.6
C29' C28' C27' 106.5(7)
C29' C28' H28C 110.5
C27' C28' H28C 110.3
C29' C28' H28D 110.6
C27' C28' H28D 110.4
H28C C28' H28D 108.6
C28' C29' C30' 107.3(6)
C28' C29' H29C 110.1
C30' C29' H29C 110.5
C28' C29' H29D 110.3
C30' C29' H29D 110.1
H29C C29' H29D 108.5
C29' C30' C26' 107.5(5)
C29' C30' H30C 110.0
C26' C30' H30C 110.1
C29' C30' H30D 110.3
C26' C30' H30D 110.5
H30C C30' H30D 108.5
C35 C31 C32 105.8(7)
C35 C31 Si7 121.0(17)
C32 C31 Si7 115.1(15)
C35 C31 H31 104.2
C32 C31 H31 104.5
Si7 C31 H31 104.5
C33 C32 C31 107.1(6)
C33 C32 H32A 110.6
C31 C32 H32A 110.2
C33 C32 H32B 110.1
C31 C32 H32B 110.3
H32A C32 H32B 108.5
C32 C33 C34 107.9(6)
C32 C33 H33A 110.3
C34 C33 H33A 110.1
C32 C33 H33B 109.9
C34 C33 H33B 110.2
H33A C33 H33B 108.5
C35 C34 C33 106.7(6)
C35 C34 H34A 110.4
C33 C34 H34A 110.3
C35 C34 H34B 110.4
C33 C34 H34B 110.5
H34A C34 H34B 108.6
C34 C35 C31 106.2(7)
C34 C35 H35A 110.5
C31 C35 H35A 110.8
C34 C35 H35B 110.5
C31 C35 H35B 110.2
H35A C35 H35B 108.7
C35' C31' C32' 107.1(6)
C35' C31' Si7 121.2(14)
C32' C31' Si7 122.2(16)
C35' C31' H31' 100.2
C32' C31' H31' 100.5
Si7 C31' H31' 100.3
C33' C32' C31' 107.2(7)
C33' C32' H32C 110.2
C31' C32' H32C 110.6
C33' C32' H32D 110.2
C31' C32' H32D 110.0
H32C C32' H32D 108.5
C32' C33' C34' 107.2(6)
C32' C33' H33C 110.3
C34' C33' H33C 110.2
C32' C33' H33D 110.4
C34' C33' H33D 110.3
H33C C33' H33D 108.5
C35' C34' C33' 107.7(6)
C35' C34' H34C 110.4
C33' C34' H34C 110.1
C35' C34' H34D 109.9
C33' C34' H34D 110.2
H34C C34' H34D 108.5
C34' C35' C31' 107.9(6)
C34' C35' H35C 110.4
C31' C35' H35C 110.0
C34' C35' H35D 109.9
C31' C35' H35D 110.2
H35C C35' H35D 108.4
O12 Si8 C38 109.5(12)
O12 Si8 C37 111.1(10)
C38 Si8 C37 111.2(7)
O12 Si8 C36 105.1(10)
C38 Si8 C36 110.4(7)
C37 Si8 C36 109.2(7)
Si8 C36 H36A 109.4
Si8 C36 H36B 109.5
H36A C36 H36B 109.5
Si8 C36 H36C 109.5
H36A C36 H36C 109.5
H36B C36 H36C 109.5
Si8 C37 H37A 109.5
Si8 C37 H37B 109.5
H37A C37 H37B 109.5
Si8 C37 H37C 109.5
H37A C37 H37C 109.5
H37B C37 H37C 109.5
Si8 C38 H38A 109.5
Si8 C38 H38B 109.5
H38A C38 H38B 109.5
Si8 C38 H38C 109.5
H38A C38 H38C 109.5
H38B C38 H38C 109.5
O12 Si8' C38' 116.0(14)
O12 Si8' C36' 108.1(12)
C38' Si8' C36' 111.3(8)
O12 Si8' C37' 103.8(11)
C38' Si8' C37' 107.3(10)
C36' Si8' C37' 109.9(8)
Si8' C36' H36D 109.5
Si8' C36' H36E 109.4
H36D C36' H36E 109.5
Si8' C36' H36F 109.5
H36D C36' H36F 109.5
H36E C36' H36F 109.5
Si8' C37' H37D 109.5
Si8' C37' H37E 109.5
H37D C37' H37E 109.5
Si8' C37' H37F 109.4
H37D C37' H37F 109.5
H37E C37' H37F 109.5
Si8' C38' H38D 109.5
Si8' C38' H38E 109.4
H38D C38' H38E 109.5
Si8' C38' H38F 109.5
H38D C38' H38F 109.5
H38E C38' H38F 109.5
C46 C39 C40 114.1(7)
C46 C39 H39A 108.7
C40 C39 H39A 108.7
C46 C39 H39B 108.7
C40 C39 H39B 108.7
H39A C39 H39B 107.6
C41 C40 C39 122.3(7)
C41 C40 Pt1 70.6(4)
C39 C40 Pt1 112.3(5)
C41 C40 H40 118.8
C39 C40 H40 118.8
Pt1 C40 H40 87.2
C40 C41 C42 125.9(7)
C40 C41 Pt1 71.5(4)
C42 C41 Pt1 109.5(5)
C40 C41 H41 117.0
C42 C41 H41 117.0
Pt1 C41 H41 88.9
C41 C42 C43 114.3(7)
C41 C42 H42A 108.7
C43 C42 H42A 108.7
C41 C42 H42B 108.7
C43 C42 H42B 108.7
H42A C42 H42B 107.6
C44 C43 C42 113.0(6)
C44 C43 H43A 109.0
C42 C43 H43A 109.0
C44 C43 H43B 109.0
C42 C43 H43B 109.0
H43A C43 H43B 107.8
C45 C44 C43 124.1(7)
C45 C44 Pt1 71.9(4)
C43 C44 Pt1 112.3(5)
C45 C44 H44 118.0
C43 C44 H44 117.9
Pt1 C44 H44 85.8
C44 C45 C46 124.6(7)
C44 C45 Pt1 70.4(4)
C46 C45 Pt1 110.8(5)
C44 C45 H45 117.7
C46 C45 H45 117.7
Pt1 C45 H45 88.7
C39 C46 C45 113.8(7)
C39 C46 H46A 108.8
C45 C46 H46A 108.8
C39 C46 H46B 108.8
C45 C46 H46B 108.8
H46A C46 H46B 107.7

loop_
_geom_bond_atom_site_label_1
_geom_bond_atom_site_label_2
_geom_bond_distance
Pt1 O1 1.987(5)
Pt1 O11 1.990(5)
Pt1 C44 2.120(7)
Pt1 C41 2.131(7)
Pt1 C40 2.143(7)
Pt1 C45 2.139(7)
Si1 O1 1.593(5)
Si1 O5 1.632(5)
Si1 O2 1.645(5)
Si1 C1' 1.79(2)
Si1 C1 1.90(2)
Si2 O2 1.601(5)
Si2 O10 1.619(5)
Si2 O3 1.624(6)
Si2 C6 1.78(2)
Si2 C6' 1.891(17)
Si3 O4 1.606(6)
Si3 O3 1.619(6)
Si3 O8 1.627(6)
Si3 C11" 1.72(2)
Si3 C11' 1.81(2)
Si3 C11 1.828(17)
Si4 O6 1.614(5)
Si4 O5 1.613(6)
Si4 O4 1.618(6)
Si4 C16 1.845(7)
Si5 O11 1.596(5)
Si5 O6 1.636(5)
Si5 O7 1.644(5)
Si5 C21 1.860(8)
Si6 O7 1.605(5)
Si6 O9 1.618(6)
Si6 O8 1.620(6)
Si6 C26' 1.80(2)
Si6 C26 1.90(2)
Si7 O12 1.587(6)
Si7 O10 1.620(6)
Si7 O9 1.625(6)
Si7 C31' 1.807(19)
Si7 C31 1.862(19)
O12 Si8' 1.594(16)
O12 Si8 1.642(14)
C1 C2 1.509(9)
C1 C5 1.503(9)
C1 H1 0.9900
C2 C3 1.482(9)
C2 H2A 0.9800
C2 H2B 0.9800
C3 C4 1.494(10)
C3 H3A 0.9800
C3 H3B 0.9800
C4 C5 1.495(10)
C4 H4A 0.9800
C4 H4B 0.9800
C5 H5A 0.9800
C5 H5B 0.9800
C1' C2' 1.503(9)
C1' C5' 1.504(10)
C1' H1' 0.9900
C2' C3' 1.495(10)
C2' H2'1 0.9800
C2' H2'2 0.9800
C3' C4' 1.485(10)
C3' H3'1 0.9800
C3' H3'2 0.9800
C4' C5' 1.494(9)
C4' H4'1 0.9800
C4' H4'2 0.9800
C5' H5'1 0.9800
C5' H5'2 0.9800
C6 C7 1.490(10)
C6 C10 1.496(9)
C6 H6 0.9900
C7 C8 1.495(10)
C7 H7A 0.9800
C7 H7B 0.9800
C8 C9 1.480(10)
C8 H8A 0.9800
C8 H8B 0.9800
C9 C10 1.474(9)
C9 H9A 0.9800
C9 H9B 0.9800
C10 H10A 0.9800
C10 H10B 0.9800
C6' C10' 1.490(9)
C6' C7' 1.487(9)
C6' H6' 0.9900
C7' C8' 1.495(10)
C7' H7'1 0.9800
C7' H7'2 0.9800
C8' C9' 1.484(9)
C8' H8'1 0.9800
C8' H8'2 0.9800
C9' C10' 1.491(9)
C9' H9'1 0.9800
C9' H9'2 0.9800
C10' H10C 0.9800
C10' H10D 0.9800
C11 C12 1.475(10)
C11 C15 1.492(10)
C11 H11 0.9900
C12 C13 1.494(10)
C12 H12A 0.9800
C12 H12B 0.9800
C13 C14 1.490(10)
C13 H13A 0.9800
C13 H13B 0.9800
C14 C15 1.496(10)
C14 H14A 0.9800
C14 H14B 0.9800
C15 H15A 0.9800
C15 H15B 0.9800
C11' C12' 1.487(11)
C11' C15' 1.485(10)
C11' H11' 0.9900
C12' C13' 1.500(10)
C12' H12C 0.9800
C12' H12D 0.9800
C13' C14' 1.486(10)
C13' H13C 0.9800
C13' H13D 0.9800
C14' C15' 1.493(10)
C14' H14C 0.9800
C14' H14D 0.9800
C15' H15C 0.9800
C15' H15D 0.9800
C11" C15" 1.483(10)
C11" C12" 1.489(10)
C11" H11" 0.9900
C12" C13" 1.485(10)
C12" H12E 0.9800
C12" H12F 0.9800
C13" C14" 1.501(10)
C13" H13E 0.9800
C13" H13F 0.9800
C14" C15" 1.491(10)
C14" H14E 0.9800
C14" H14F 0.9800
C15" H15E 0.9800
C15" H15F 0.9800
C16 C17 1.509(12)
C16 C20 1.569(12)
C16 H16 0.9900
C17 C18 1.496(14)
C17 H17A 0.9800
C17 H17B 0.9800
C18 C19 1.499(17)
C18 H18A 0.9800
C18 H18B 0.9800
C19 C20 1.463(14)
C19 H19A 0.9800
C19 H19B 0.9800
C20 H20A 0.9800
C20 H20B 0.9800
C21 C25 1.495(11)
C21 C22 1.537(12)
C21 H21 0.9900
C22 C23 1.495(14)
C22 H22A 0.9800
C22 H22B 0.9800
C23 C24 1.477(15)
C23 H23A 0.9800
C23 H23B 0.9800
C24 C25 1.519(14)
C24 H24A 0.9800
C24 H24B 0.9800
C25 H25A 0.9800
C25 H25B 0.9800
C26 C30 1.498(9)
C26 C27 1.509(9)
C26 H26 0.9900
C27 C28 1.491(9)
C27 H27A 0.9800
C27 H27B 0.9800
C28 C29 1.487(10)
C28 H28A 0.9800
C28 H28B 0.9800
C29 C30 1.502(10)
C29 H29A 0.9800
C29 H29B 0.9800
C30 H30A 0.9800
C30 H30B 0.9800
C26' C27' 1.501(10)
C26' C30' 1.498(9)
C26' H26' 0.9900
C27' C28' 1.497(10)
C27' H27C 0.9800
C27' H27D 0.9800
C28' C29' 1.486(10)
C28' H28C 0.9800
C28' H28D 0.9800
C29' C30' 1.496(9)
C29' H29C 0.9800
C29' H29D 0.9800
C30' H30C 0.9800
C30' H30D 0.9800
C31 C35 1.497(10)
C31 C32 1.504(10)
C31 H31 0.9900
C32 C33 1.484(10)
C32 H32A 0.9800
C32 H32B 0.9800
C33 C34 1.498(10)
C33 H33A 0.9800
C33 H33B 0.9800
C34 C35 1.496(10)
C34 H34A 0.9800
C34 H34B 0.9800
C35 H35A 0.9800
C35 H35B 0.9800
C31' C35' 1.491(10)
C31' C32' 1.494(10)
C31' H31' 0.9900
C32' C33' 1.487(10)
C32' H32C 0.9800
C32' H32D 0.9800
C33' C34' 1.498(10)
C33' H33C 0.9800
C33' H33D 0.9800
C34' C35' 1.486(9)
C34' H34C 0.9800
C34' H34D 0.9800
C35' H35C 0.9800
C35' H35D 0.9800
Si8 C38 1.809(12)
Si8 C37 1.816(13)
Si8 C36 1.819(13)
C36 H36A 0.9700
C36 H36B 0.9700
C36 H36C 0.9700
C37 H37A 0.9700
C37 H37B 0.9700
C37 H37C 0.9700
C38 H38A 0.9700
C38 H38B 0.9700
C38 H38C 0.9700
Si8' C38' 1.808(13)
Si8' C36' 1.812(13)
Si8' C37' 1.825(13)
C36' H36D 0.9700
C36' H36E 0.9700
C36' H36F 0.9700
C37' H37D 0.9700
C37' H37E 0.9700
C37' H37F 0.9700
C38' H38D 0.9700
C38' H38E 0.9700
C38' H38F 0.9700
C39 C46 1.497(12)
C39 C40 1.513(11)
C39 H39A 0.9800
C39 H39B 0.9800
C40 C41 1.387(11)
C40 H40 0.9400
C41 C42 1.487(11)
C41 H41 0.9400
C42 C43 1.523(12)
C42 H42A 0.9800
C42 H42B 0.9800
C43 C44 1.519(11)
C43 H43A 0.9800
C43 H43B 0.9800
C44 C45 1.376(10)
C44 H44 0.9400
C45 C46 1.499(11)
C45 H45 0.9400
C46 H46A 0.9800
C46 H46B 0.9800

loop_
_geom_torsion_atom_site_label_1
_geom_torsion_atom_site_label_2
_geom_torsion_atom_site_label_3
_geom_torsion_atom_site_label_4
_geom_torsion
O5 Si1 O1 Pt1 -87.5(4)
O2 Si1 O1 Pt1 31.8(5)
C1' Si1 O1 Pt1 153.0(7)
C1 Si1 O1 Pt1 154.5(5)
O11 Pt1 O1 Si1 78.9(4)
C44 Pt1 O1 Si1 -21.6(10)
C41 Pt1 O1 Si1 -82.5(4)
C40 Pt1 O1 Si1 -120.2(4)
C45 Pt1 O1 Si1 169.8(7)
O10 Si2 O2 Si1 158.2(7)
O3 Si2 O2 Si1 40.2(9)
C6 Si2 O2 Si1 -87.0(12)
C6' Si2 O2 Si1 -79.3(10)
O1 Si1 O2 Si2 -166.7(7)
O5 Si1 O2 Si2 -44.1(9)
C1' Si1 O2 Si2 75.9(13)
C1 Si1 O2 Si2 71.4(11)
O4 Si3 O3 Si2 -72.1(7)
O8 Si3 O3 Si2 47.4(8)
C11" Si3 O3 Si2 178.6(19)
C11' Si3 O3 Si2 169.1(10)
C11 Si3 O3 Si2 164.2(10)
O2 Si2 O3 Si3 49.0(8)
O10 Si2 O3 Si3 -69.1(7)
C6 Si2 O3 Si3 178.3(11)
C6' Si2 O3 Si3 165.5(9)
O3 Si3 O4 Si4 57.6(8)
O8 Si3 O4 Si4 -61.8(8)
C11" Si3 O4 Si4 177.6(14)
C11' Si3 O4 Si4 172.2(12)
C11 Si3 O4 Si4 -174.6(10)
O6 Si4 O4 Si3 63.5(7)
O5 Si4 O4 Si3 -56.5(8)
C16 Si4 O4 Si3 -175.3(7)
O6 Si4 O5 Si1 -50.5(9)
O4 Si4 O5 Si1 69.3(9)
C16 Si4 O5 Si1 -173.1(8)
O1 Si1 O5 Si4 77.9(9)
O2 Si1 O5 Si4 -42.9(9)
C1' Si1 O5 Si4 -164.5(14)
C1 Si1 O5 Si4 -161.8(10)
O5 Si4 O6 Si5 40.7(7)
O4 Si4 O6 Si5 -79.3(6)
C16 Si4 O6 Si5 162.0(6)
O11 Si5 O6 Si4 -67.7(6)
O7 Si5 O6 Si4 53.3(6)
C21 Si5 O6 Si4 169.1(6)
O9 Si6 O7 Si5 -171.4(7)
O8 Si6 O7 Si5 -53.6(9)
C26' Si6 O7 Si5 72.9(13)
C26 Si6 O7 Si5 67.8(10)
O11 Si5 O7 Si6 169.6(7)
O6 Si5 O7 Si6 47.4(8)
C21 Si5 O7 Si6 -67.3(8)
O7 Si6 O8 Si3 -39.5(7)
O9 Si6 O8 Si3 77.9(7)
C26' Si6 O8 Si3 -166.5(13)
C26 Si6 O8 Si3 -161.7(9)
O4 Si3 O8 Si6 69.1(7)
O3 Si3 O8 Si6 -50.6(7)
C11" Si3 O8 Si6 179(2)
C11' Si3 O8 Si6 -166.4(11)
C11 Si3 O8 Si6 -174.9(9)
O7 Si6 O9 Si7 102.6(6)
O8 Si6 O9 Si7 -16.6(7)
C26' Si6 O9 Si7 -136.6(11)
C26 Si6 O9 Si7 -136.3(8)
O12 Si7 O9 Si6 -169.4(6)
O10 Si7 O9 Si6 -53.1(7)
C31' Si7 O9 Si6 72.3(11)
C31 Si7 O9 Si6 64.5(12)
O2 Si2 O10 Si7 -115.7(6)
O3 Si2 O10 Si7 3.8(8)
C6 Si2 O10 Si7 121.9(10)
C6' Si2 O10 Si7 127.1(8)
O12 Si7 O10 Si2 178.5(6)
O9 Si7 O10 Si2 62.3(7)
C31' Si7 O10 Si2 -58.6(14)
C31 Si7 O10 Si2 -60.2(10)
O6 Si5 O11 Pt1 100.6(4)
O7 Si5 O11 Pt1 -19.0(5)
C21 Si5 O11 Pt1 -139.6(4)
O1 Pt1 O11 Si5 -90.8(4)
C44 Pt1 O11 Si5 70.0(4)
C41 Pt1 O11 Si5 -5.5(10)
C40 Pt1 O11 Si5 170.8(7)
C45 Pt1 O11 Si5 107.6(4)
O10 Si7 O12 Si8' 176.7(16)
O9 Si7 O12 Si8' -66.3(16)
C31' Si7 O12 Si8' 50.6(18)
C31 Si7 O12 Si8' 60.0(18)
O10 Si7 O12 Si8 125(3)
O9 Si7 O12 Si8 -118(3)
C31' Si7 O12 Si8 -1(3)
C31 Si7 O12 Si8 9(3)
O1 Si1 C1 C2 51.8(13)
O5 Si1 C1 C2 -70.2(13)
O2 Si1 C1 C2 173.6(11)
C1' Si1 C1 C2 72(16)
O1 Si1 C1 C5 -69.9(14)
O5 Si1 C1 C5 168.1(12)
O2 Si1 C1 C5 51.9(15)
C1' Si1 C1 C5 -49(15)
C5 C1 C2 C3 -6(3)
Si1 C1 C2 C3 -132.2(16)
C1 C2 C3 C4 -7(3)
C2 C3 C4 C5 17(3)
C3 C4 C5 C1 -21(3)
C2 C1 C5 C4 17(3)
Si1 C1 C5 C4 141.4(17)
O1 Si1 C1' C2' 78(2)
O5 Si1 C1' C2' -44(2)
O2 Si1 C1' C2' -162.5(17)
C1 Si1 C1' C2' -82(15)
O1 Si1 C1' C5' -51(2)
O5 Si1 C1' C5' -173.1(19)
O2 Si1 C1' C5' 68(2)
C1 Si1 C1' C5' 148(18)
C5' C1' C2' C3' -23(3)
Si1 C1' C2' C3' -158(2)
C1' C2' C3' C4' 20(3)
C2' C3' C4' C5' -9(3)
C3' C4' C5' C1' -6(3)
C2' C1' C5' C4' 18(3)
Si1 C1' C5' C4' 151(2)
O2 Si2 C6 C7 157.3(16)
O10 Si2 C6 C7 -85.1(19)
O3 Si2 C6 C7 31(2)
C6' Si2 C6 C7 119(6)
O2 Si2 C6 C10 -71(2)
O10 Si2 C6 C10 46(2)
O3 Si2 C6 C10 161.9(16)
C6' Si2 C6 C10 -110(6)
C10 C6 C7 C8 14(3)
Si2 C6 C7 C8 149.0(19)
C6 C7 C8 C9 -15(3)
C7 C8 C9 C10 10(4)
C8 C9 C10 C6 -1(4)
C7 C6 C10 C9 -8(4)
Si2 C6 C10 C9 -146(2)
O2 Si2 C6' C10' -77.8(16)
O10 Si2 C6' C10' 40.8(18)
O3 Si2 C6' C10' 162.8(14)
C6 Si2 C6' C10' 66(5)
O2 Si2 C6' C7' 151.0(15)
O10 Si2 C6' C7' -90.4(16)
O3 Si2 C6' C7' 31.6(18)
C6 Si2 C6' C7' -65(5)
C10' C6' C7' C8' 14(3)
Si2 C6' C7' C8' 149.1(18)
C6' C7' C8' C9' -14(3)
C7' C8' C9' C10' 9(3)
C8' C9' C10' C6' -1(3)
C7' C6' C10' C9' -8(3)
Si2 C6' C10' C9' -144.8(17)
O4 Si3 C11 C12 -179(3)
O3 Si3 C11 C12 -55(3)
O8 Si3 C11 C12 64(3)
C11" Si3 C11 C12 -143(9)
C11' Si3 C11 C12 -77(6)
O4 Si3 C11 C15 -3(3)
O3 Si3 C11 C15 121(3)
O8 Si3 C11 C15 -119(3)
C11" Si3 C11 C15 33(8)
C11' Si3 C11 C15 99(6)
C15 C11 C12 C13 -9(4)
Si3 C11 C12 C13 168(3)
C11 C12 C13 C14 1(5)
C12 C13 C14 C15 7(5)
C12 C11 C15 C14 13(4)
Si3 C11 C15 C14 -164(3)
C13 C14 C15 C11 -12(4)
O4 Si3 C11' C12' 174(3)
O3 Si3 C11' C12' -68(3)
O8 Si3 C11' C12' 50(3)
C11" Si3 C11' C12' 151(9)
C11 Si3 C11' C12' 91(6)
O4 Si3 C11' C15' -40(3)
O3 Si3 C11' C15' 78(3)
O8 Si3 C11' C15' -164(3)
C11" Si3 C11' C15' -63(8)
C11 Si3 C11' C15' -123(7)
C15' C11' C12' C13' 16(4)
Si3 C11' C12' C13' 165(3)
C11' C12' C13' C14' -12(5)
C12' C13' C14' C15' 4(5)
C12' C11' C15' C14' -13(5)
Si3 C11' C15' C14' -164(3)
C13' C14' C15' C11' 6(5)
O4 Si3 C11" C15" -82(5)
O3 Si3 C11" C15" 34(5)
O8 Si3 C11" C15" 162(4)
C11' Si3 C11" C15" 77(8)
C11 Si3 C11" C15" 133(11)
O4 Si3 C11" C12" 96(4)
O3 Si3 C11" C12" -148(4)
O8 Si3 C11" C12" -20(5)
C11' Si3 C11" C12" -106(9)
C11 Si3 C11" C12" -49(6)
C15" C11" C12" C13" -12(5)
Si3 C11" C12" C13" 169(4)
C11" C12" C13" C14" 12(4)
C12" C13" C14" C15" -7(5)
C12" C11" C15" C14" 8(5)
Si3 C11" C15" C14" -174(4)
C13" C14" C15" C11" -1(5)
O6 Si4 C16 C17 -62.9(8)
O5 Si4 C16 C17 58.5(8)
O4 Si4 C16 C17 177.3(7)
O6 Si4 C16 C20 -179.8(6)
O5 Si4 C16 C20 -58.4(7)
O4 Si4 C16 C20 60.5(7)
C20 C16 C17 C18 -34.9(10)
Si4 C16 C17 C18 -157.2(8)
C16 C17 C18 C19 32.4(13)
C17 C18 C19 C20 -15.9(15)
C18 C19 C20 C16 -6.0(14)
C17 C16 C20 C19 25.0(11)
Si4 C16 C20 C19 151.6(8)
O11 Si5 C21 C25 -80.8(7)
O6 Si5 C21 C25 42.1(8)
O7 Si5 C21 C25 157.5(7)
O11 Si5 C21 C22 41.4(8)
O6 Si5 C21 C22 164.3(7)
O7 Si5 C21 C22 -80.3(8)
C25 C21 C22 C23 -22.3(12)
Si5 C21 C22 C23 -151.3(8)
C21 C22 C23 C24 -0.3(15)
C22 C23 C24 C25 22.5(15)
C22 C21 C25 C24 35.9(10)
Si5 C21 C25 C24 164.0(7)
C23 C24 C25 C21 -36.6(12)
O7 Si6 C26 C30 68.1(14)
O9 Si6 C26 C30 -51.1(14)
O8 Si6 C26 C30 -170.0(11)
C26' Si6 C26 C30 -47(14)
O7 Si6 C26 C27 -170.8(11)
O9 Si6 C26 C27 70.0(13)
O8 Si6 C26 C27 -48.9(14)
C26' Si6 C26 C27 74(15)
C30 C26 C27 C28 -8(3)
Si6 C26 C27 C28 -131.8(18)
C26 C27 C28 C29 20(3)
C27 C28 C29 C30 -25(3)
C27 C26 C30 C29 -8(3)
Si6 C26 C30 C29 116(2)
C28 C29 C30 C26 20(3)
O7 Si6 C26' C27' -150(2)
O9 Si6 C26' C27' 92(2)
O8 Si6 C26' C27' -25(3)
C26 Si6 C26' C27' -84(14)
O7 Si6 C26' C30' 74(3)
O9 Si6 C26' C30' -43(3)
O8 Si6 C26' C30' -161(2)
C26 Si6 C26' C30' 140(16)
C30' C26' C27' C28' -16(3)
Si6 C26' C27' C28' -156(2)
C26' C27' C28' C29' 23(3)
C27' C28' C29' C30' -21(3)
C28' C29' C30' C26' 11(3)
C27' C26' C30' C29' 4(4)
Si6 C26' C30' C29' 145(2)
O12 Si7 C31 C35 -84.5(18)
O10 Si7 C31 C35 157.8(17)
O9 Si7 C31 C35 39(2)
C31' Si7 C31 C35 -14(9)
O12 Si7 C31 C32 45(2)
O10 Si7 C31 C32 -73(2)
O9 Si7 C31 C32 167.8(15)
C31' Si7 C31 C32 116(11)
C35 C31 C32 C33 -20(3)
Si7 C31 C32 C33 -156(2)
C31 C32 C33 C34 7(3)
C32 C33 C34 C35 9(3)
C33 C34 C35 C31 -22(3)
C32 C31 C35 C34 26(3)
Si7 C31 C35 C34 159(2)
O12 Si7 C31' C35' -57(2)
O10 Si7 C31' C35' -178.3(19)
O9 Si7 C31' C35' 60(3)
C31 Si7 C31' C35' -169(12)
O12 Si7 C31' C32' 85(2)
O10 Si7 C31' C32' -36(3)
O9 Si7 C31' C32' -158(2)
C31 Si7 C31' C32' -27(9)
C35' C31' C32' C33' -17(3)
Si7 C31' C32' C33' -163(2)
C31' C32' C33' C34' 16(3)
C32' C33' C34' C35' -9(4)
C33' C34' C35' C31' -1(3)
C32' C31' C35' C34' 11(3)
Si7 C31' C35' C34' 158(2)
Si7 O12 Si8 C38 -4(3)
Si8' O12 Si8 C38 -82(3)
Si7 O12 Si8 C37 119(3)
Si8' O12 Si8 C37 41(3)
Si7 O12 Si8 C36 -123(3)
Si8' O12 Si8 C36 159(3)
Si7 O12 Si8' C38' -62.5(19)
Si8 O12 Si8' C38' 88(3)
Si7 O12 Si8' C36' 171.7(15)
Si8 O12 Si8' C36' -38(3)
Si7 O12 Si8' C37' 54.9(19)
Si8 O12 Si8' C37' -154(3)
C46 C39 C40 C41 91.4(9)
C46 C39 C40 Pt1 10.9(9)
O1 Pt1 C40 C41 83.9(5)
O11 Pt1 C40 C41 -178.1(6)
C44 Pt1 C40 C41 -76.9(5)
C45 Pt1 C40 C41 -113.6(5)
O1 Pt1 C40 C39 -158.2(6)
O11 Pt1 C40 C39 -60.1(10)
C44 Pt1 C40 C39 41.1(6)
C41 Pt1 C40 C39 117.9(8)
C45 Pt1 C40 C39 4.4(6)
C39 C40 C41 C42 -3.5(12)
Pt1 C40 C41 C42 101.2(8)
C39 C40 C41 Pt1 -104.6(7)
O1 Pt1 C41 C40 -96.3(5)
O11 Pt1 C41 C40 178.0(6)
C44 Pt1 C41 C40 100.8(5)
C45 Pt1 C41 C40 66.0(5)
O1 Pt1 C41 C42 141.2(6)
O11 Pt1 C41 C42 55.5(10)
C44 Pt1 C41 C42 -21.7(6)
C40 Pt1 C41 C42 -122.5(8)
C45 Pt1 C41 C42 -56.5(6)
C40 C41 C42 C43 -48.6(11)
Pt1 C41 C42 C43 32.3(9)
C41 C42 C43 C44 -26.6(11)
C42 C43 C44 C45 90.0(10)
C42 C43 C44 Pt1 7.3(9)
O1 Pt1 C44 C45 -174.1(6)
O11 Pt1 C44 C45 85.8(5)
C41 Pt1 C44 C45 -112.4(5)
C40 Pt1 C44 C45 -75.3(5)
O1 Pt1 C44 C43 -53.9(11)
O11 Pt1 C44 C43 -154.0(6)
C41 Pt1 C44 C43 7.9(6)
C40 Pt1 C44 C43 45.0(6)
C45 Pt1 C44 C43 120.3(8)
C43 C44 C45 C46 -2.8(12)
Pt1 C44 C45 C46 102.3(8)
C43 C44 C45 Pt1 -105.1(7)
O1 Pt1 C45 C44 173.8(7)
O11 Pt1 C45 C44 -95.2(5)
C41 Pt1 C45 C44 67.6(5)
C40 Pt1 C45 C44 102.1(5)
O1 Pt1 C45 C46 53.2(11)
O11 Pt1 C45 C46 144.1(5)
C44 Pt1 C45 C46 -120.7(8)
C41 Pt1 C45 C46 -53.1(6)
C40 Pt1 C45 C46 -18.5(5)
C40 C39 C46 C45 -27.3(10)
C44 C45 C46 C39 -49.9(11)
Pt1 C45 C46 C39 30.1(8)
